data_4082783
loop_
_publ_author_name
'Liu, Jing-Jing'
'Lin, Yue-Jian'
'Jin, Guo-Xin'

_publ_section_title
;
 Box-like Heterometallic Macrocycles Derived from Bis-Terpyridine
 Metalloligands
;
_journal_issue 5
_journal_name_full Organometallics
_journal_page_first 1283
_journal_paper_doi 10.1021/om500093p
_journal_volume 33
_journal_year 2014
_chemical_formula_sum 'C164 H132 F24 Ir4 N16 Ni2 O32 S8'
_chemical_formula_weight 4437.56
_chemical_name_systematic
; 
 ? 
;
_space_group_IT_number 14
_symmetry_cell_setting monoclinic
_symmetry_space_group_name_Hall '-P 2ybc'
_symmetry_space_group_name_H-M 'P 1 21/c 1'
_atom_sites_solution_hydrogens geom
_atom_sites_solution_primary direct
_atom_sites_solution_secondary difmap
_audit_creation_method SHELXL-97
_cell_angle_alpha 90.00
_cell_angle_beta 109.085(3)
_cell_angle_gamma 90.00
_cell_formula_units_Z 2
_cell_length_a 26.365(5)
_cell_length_b 15.193(3)
_cell_length_c 23.581(5)
_cell_measurement_reflns_used 9862
_cell_measurement_temperature 173(2)
_cell_measurement_theta_max 27.37
_cell_measurement_theta_min 2.27
_cell_volume 8927(3)
_computing_cell_refinement 'Bruker SAINT'
_computing_data_collection 'Bruker APEX2'
_computing_data_reduction 'Bruker SAINT'
_computing_molecular_graphics 'Bruker SHELXTL'
_computing_publication_material 'Bruker SHELXTL'
_computing_structure_refinement 'SHELXL-97 (Sheldrick, 1997)'
_computing_structure_solution 'SHELXS-97 (Sheldrick, 1990)'
_diffrn_ambient_temperature 173(2)
_diffrn_measured_fraction_theta_full 0.993
_diffrn_measured_fraction_theta_max 0.993
_diffrn_measurement_device_type 'Bruker APEX-II CCD'
_diffrn_measurement_method '\f and \w scans'
_diffrn_radiation_monochromator graphite
_diffrn_radiation_source 'fine-focus sealed tube'
_diffrn_radiation_type MoK\a
_diffrn_radiation_wavelength 0.71073
_diffrn_reflns_av_R_equivalents 0.0716
_diffrn_reflns_av_sigmaI/netI 0.0918
_diffrn_reflns_limit_h_max 20
_diffrn_reflns_limit_h_min -34
_diffrn_reflns_limit_k_max 19
_diffrn_reflns_limit_k_min -19
_diffrn_reflns_limit_l_max 30
_diffrn_reflns_limit_l_min -30
_diffrn_reflns_number 62318
_diffrn_reflns_theta_full 27.49
_diffrn_reflns_theta_max 27.49
_diffrn_reflns_theta_min 1.62
_diffrn_standards_decay_% 7.08
_exptl_absorpt_coefficient_mu 3.369
_exptl_absorpt_correction_T_max 0.6320
_exptl_absorpt_correction_T_min 0.3188
_exptl_absorpt_correction_type multi-scan
_exptl_absorpt_process_details sadabs
_exptl_crystal_colour red
_exptl_crystal_density_diffrn 1.651
_exptl_crystal_density_method 'not measured'
_exptl_crystal_description sheet
_exptl_crystal_F_000 4384
_exptl_crystal_size_max 0.44
_exptl_crystal_size_mid 0.38
_exptl_crystal_size_min 0.15
_platon_squeeze_details ' '
_refine_diff_density_max 3.835
_refine_diff_density_min -1.771
_refine_diff_density_rms 0.219
_refine_ls_extinction_method none
_refine_ls_goodness_of_fit_ref 1.011
_refine_ls_hydrogen_treatment constr
_refine_ls_matrix_type full
_refine_ls_number_parameters 1122
_refine_ls_number_reflns 20352
_refine_ls_number_restraints 107
_refine_ls_restrained_S_all 1.026
_refine_ls_R_factor_all 0.1049
_refine_ls_R_factor_gt 0.0679
_refine_ls_shift/su_max 0.005
_refine_ls_shift/su_mean 0.000
_refine_ls_structure_factor_coef Fsqd
_refine_ls_weighting_details 'calc w=1/[\s^2^(Fo^2^)+(0.1191P)^2^+0.0000P] where P=(Fo^2^+2Fc^2^)/3'
_refine_ls_weighting_scheme calc
_refine_ls_wR_factor_gt 0.1743
_refine_ls_wR_factor_ref 0.1935
_reflns_number_gt 13716
_reflns_number_total 20352
_reflns_threshold_expression >2sigma(I)
_cod_data_source_file om500093p_si_002.cif
_cod_data_source_block 2a
_cod_depositor_comments
;
The following automatic conversions were performed:

'_symmetry_cell_setting' value 'Monoclinic' changed to 'monoclinic'
according to
/usr/data/users/saulius/crontab/automatic-downloads/current/ACS/lib/dictionaries/cif_core.dic
dictionary named 'cif_core.dic' version 2.4.2 from 2011-04-26.

Automatic conversion script
Id: cif_fix_values 2281 2013-09-26 08:29:07Z andrius 
;
_cod_original_cell_volume 8926(3)
_cod_original_sg_symbol_H-M P2(1)/c
_cod_database_code 4082783

loop_
_symmetry_equiv_pos_as_xyz
'x, y, z'
'-x, y+1/2, -z+1/2'
'-x, -y, -z'
'x, -y-1/2, z-1/2'

loop_
_atom_site_label
_atom_site_type_symbol
_atom_site_fract_x
_atom_site_fract_y
_atom_site_fract_z
_atom_site_U_iso_or_equiv
_atom_site_adp_type
_atom_site_occupancy
_atom_site_symmetry_multiplicity
_atom_site_calc_flag
_atom_site_refinement_flags
_atom_site_disorder_assembly
_atom_site_disorder_group
Ir1 Ir 0.054924(13) 0.059963(18) 0.202745(13) 0.02494(10) Uani 1 1 d . . .
Ir2 Ir 0.179570(13) -0.396663(18) 0.096538(14) 0.02733(11) Uani 1 1 d . . .
Ni1 Ni 0.42428(5) 0.23429(11) 0.57262(6) 0.0549(4) Uani 1 1 d . . .
N1 N 0.3634(4) 0.2778(5) 0.6044(4) 0.050(2) Uani 1 1 d . . .
N2 N 0.3583(3) 0.1993(6) 0.5064(3) 0.051(2) Uani 1 1 d . . .
N3 N 0.4568(4) 0.1731(9) 0.5137(4) 0.081(4) Uani 1 1 d . . .
N4 N 0.1282(3) 0.0900(4) 0.2707(3) 0.0255(14) Uani 1 1 d . . .
N5 N 0.4404(3) 0.1189(6) 0.6261(4) 0.046(2) Uani 1 1 d . . .
N6 N 0.4914(3) 0.2675(6) 0.6369(4) 0.051(2) Uani 1 1 d . . .
N7 N 0.4365(4) 0.3610(8) 0.5466(4) 0.079(4) Uani 1 1 d . . .
N8 N 0.7448(3) 0.3608(4) 0.8404(3) 0.0309(16) Uani 1 1 d . . .
O1 O 0.0751(3) -0.0657(3) 0.2355(2) 0.0338(14) Uani 1 1 d . . .
O2 O 0.1011(2) 0.0315(3) 0.1499(2) 0.0263(12) Uani 1 1 d . . .
O3 O 0.1745(2) -0.2653(3) 0.0748(2) 0.0275(12) Uani 1 1 d . . .
O4 O 0.1536(2) -0.3586(3) 0.1658(2) 0.0307(13) Uani 1 1 d . . .
O5 O 0.9210(4) 0.6225(4) 0.0625(4) 0.064(2) Uani 1 1 d . . .
O6 O 0.8852(4) 0.7639(5) 0.0738(4) 0.069(2) Uani 1 1 d . . .
O7 O 0.8851(5) 0.7173(7) -0.0218(4) 0.124(5) Uani 1 1 d . . .
O8 O 0.6698(4) -0.0414(6) 0.7057(4) 0.074(3) Uani 1 1 d . . .
O9 O 0.6512(7) 0.0690(9) 0.7715(6) 0.167(8) Uani 1 1 d . . .
O10 O 0.6445(8) 0.1039(11) 0.6628(6) 0.182(8) Uani 1 1 d . . .
S1 S 0.90830(13) 0.70946(16) 0.03908(12) 0.0531(7) Uani 1 1 d . . .
S2 S 0.6665(2) 0.0451(3) 0.7165(3) 0.133(2) Uani 1 1 d D . .
F1 F 1.0020(3) 0.7541(6) 0.1105(4) 0.095(3) Uani 1 1 d . . .
F2 F 1.0021(5) 0.7183(6) 0.0244(5) 0.125(4) Uani 1 1 d . . .
F3 F 0.9698(4) 0.8422(5) 0.0377(4) 0.091(3) Uani 1 1 d . . .
F4 F 0.7574(4) 0.0297(8) 0.7919(5) 0.134(4) Uani 1 1 d D . .
F5 F 0.7584(6) 0.0736(8) 0.7038(7) 0.175(6) Uani 1 1 d D . .
F6 F 0.7393(4) 0.1704(6) 0.7515(6) 0.154(5) Uani 1 1 d D . .
C1 C 0.1015(3) -0.1258(5) 0.2189(3) 0.0213(16) Uani 1 1 d . . .
C2 C 0.1189(3) -0.1225(5) 0.1680(3) 0.0225(16) Uani 1 1 d . . .
C3 C 0.1172(3) -0.0429(4) 0.1367(3) 0.0189(15) Uani 1 1 d . . .
C4 C 0.1378(3) -0.0403(4) 0.0858(3) 0.0226(16) Uani 1 1 d . . .
C5 C 0.1371(3) 0.0389(5) 0.0557(3) 0.0266(17) Uani 1 1 d . . .
H5 H 0.1227 0.0905 0.0674 0.032 Uiso 1 1 calc R . .
C6 C 0.1574(4) 0.0421(5) 0.0091(4) 0.034(2) Uani 1 1 d . . .
H6 H 0.1579 0.0963 -0.0109 0.040 Uiso 1 1 calc R . .
C7 C 0.1774(4) -0.0337(6) -0.0090(4) 0.040(2) Uani 1 1 d . . .
H7 H 0.1915 -0.0311 -0.0412 0.048 Uiso 1 1 calc R . .
C8 C 0.1767(4) -0.1118(5) 0.0194(4) 0.033(2) Uani 1 1 d . . .
H8 H 0.1903 -0.1634 0.0067 0.040 Uiso 1 1 calc R . .
C9 C 0.1562(3) -0.1164(5) 0.0670(3) 0.0280(18) Uani 1 1 d . . .
C10 C 0.1565(3) -0.2002(5) 0.0976(3) 0.0231(16) Uani 1 1 d . . .
C11 C 0.1389(3) -0.2031(4) 0.1479(3) 0.0204(15) Uani 1 1 d . . .
C12 C 0.1425(3) -0.2804(5) 0.1812(4) 0.0274(17) Uani 1 1 d . . .
C13 C 0.1353(3) -0.2784(5) 0.2397(3) 0.0257(17) Uani 1 1 d . . .
C14 C 0.1489(4) -0.3502(6) 0.2785(4) 0.041(2) Uani 1 1 d . . .
H14 H 0.1625 -0.4024 0.2665 0.049 Uiso 1 1 calc R . .
C15 C 0.1427(4) -0.3453(6) 0.3341(4) 0.040(2) Uani 1 1 d . . .
H15 H 0.1536 -0.3935 0.3610 0.048 Uiso 1 1 calc R . .
C16 C 0.1212(4) -0.2723(6) 0.3514(4) 0.042(2) Uani 1 1 d . . .
H16 H 0.1161 -0.2710 0.3895 0.051 Uiso 1 1 calc R . .
C17 C 0.1071(4) -0.2013(5) 0.3139(4) 0.035(2) Uani 1 1 d . . .
H17 H 0.0929 -0.1503 0.3266 0.041 Uiso 1 1 calc R . .
C18 C 0.1131(3) -0.2026(5) 0.2582(4) 0.0286(18) Uani 1 1 d . . .
C19 C 0.3682(5) 0.3160(8) 0.6564(5) 0.061(3) Uani 1 1 d . . .
H19 H 0.4033 0.3243 0.6839 0.073 Uiso 1 1 calc R . .
C20 C 0.3255(5) 0.3445(8) 0.6730(5) 0.068(4) Uani 1 1 d . . .
H20 H 0.3311 0.3720 0.7107 0.082 Uiso 1 1 calc R . .
C21 C 0.2732(5) 0.3315(9) 0.6324(6) 0.076(4) Uani 1 1 d . . .
H21 H 0.2425 0.3490 0.6423 0.091 Uiso 1 1 calc R . .
C22 C 0.2681(5) 0.2929(7) 0.5782(5) 0.056(3) Uani 1 1 d . . .
H22 H 0.2335 0.2851 0.5494 0.067 Uiso 1 1 calc R . .
C23 C 0.3130(4) 0.2653(6) 0.5653(4) 0.042(2) Uani 1 1 d . . .
C24 C 0.3105(4) 0.2208(7) 0.5096(4) 0.041(2) Uani 1 1 d . . .
C25 C 0.2647(4) 0.2009(6) 0.4635(4) 0.035(2) Uani 1 1 d . . .
H25 H 0.2306 0.2164 0.4660 0.042 Uiso 1 1 calc R . .
C26 C 0.2683(4) 0.1584(6) 0.4135(4) 0.039(2) Uani 1 1 d . . .
C27 C 0.3188(5) 0.1365(10) 0.4114(5) 0.064(3) Uani 1 1 d . . .
H27 H 0.3224 0.1068 0.3775 0.077 Uiso 1 1 calc R . .
C28 C 0.3633(4) 0.1581(10) 0.4587(5) 0.068(4) Uani 1 1 d . . .
C29 C 0.4190(5) 0.1414(13) 0.4624(6) 0.107(6) Uani 1 1 d D . .
C30 C 0.4318(7) 0.0853(15) 0.4203(7) 0.126(6) Uani 1 1 d DU . .
H30 H 0.4044 0.0633 0.3861 0.151 Uiso 1 1 calc R . .
C31 C 0.4861(9) 0.0635(17) 0.4309(10) 0.157(9) Uani 1 1 d U . .
H31 H 0.4957 0.0215 0.4063 0.188 Uiso 1 1 calc R . .
C32 C 0.5274(9) 0.1063(16) 0.4802(10) 0.147(8) Uani 1 1 d U . .
H32 H 0.5646 0.0992 0.4857 0.176 Uiso 1 1 calc R . .
C33 C 0.5091(6) 0.1592(17) 0.5195(7) 0.130(8) Uani 1 1 d . . .
H33 H 0.5354 0.1868 0.5521 0.156 Uiso 1 1 calc R . .
C34 C 0.1298(4) 0.0821(6) 0.3274(3) 0.033(2) Uani 1 1 d . . .
H34 H 0.0989 0.0616 0.3355 0.039 Uiso 1 1 calc R . .
C35 C 0.1744(4) 0.1023(5) 0.3740(4) 0.0326(19) Uani 1 1 d . . .
H35 H 0.1745 0.0951 0.4141 0.039 Uiso 1 1 calc R . .
C36 C 0.2196(4) 0.1333(6) 0.3631(4) 0.035(2) Uani 1 1 d . . .
C37 C 0.2185(4) 0.1396(8) 0.3052(5) 0.053(3) Uani 1 1 d . . .
H37 H 0.2495 0.1577 0.2962 0.064 Uiso 1 1 calc R . .
C38 C 0.1714(4) 0.1194(7) 0.2592(4) 0.046(2) Uani 1 1 d . . .
H38 H 0.1701 0.1267 0.2188 0.055 Uiso 1 1 calc R . .
C39 C 0.4116(5) 0.0470(8) 0.6179(6) 0.062(3) Uani 1 1 d . . .
H39 H 0.3803 0.0430 0.5837 0.075 Uiso 1 1 calc R . .
C40 C 0.4250(6) -0.0230(10) 0.6568(7) 0.089(5) Uani 1 1 d . . .
H40 H 0.4030 -0.0740 0.6500 0.106 Uiso 1 1 calc R . .
C41 C 0.4715(5) -0.0177(8) 0.7064(6) 0.068(3) Uani 1 1 d . . .
H41 H 0.4819 -0.0648 0.7344 0.081 Uiso 1 1 calc R . .
C42 C 0.5018(6) 0.0570(8) 0.7138(6) 0.069(4) Uani 1 1 d . . .
H42 H 0.5342 0.0618 0.7467 0.082 Uiso 1 1 calc R . .
C43 C 0.4855(4) 0.1252(7) 0.6736(4) 0.044(2) Uani 1 1 d . . .
C44 C 0.5168(4) 0.2067(6) 0.6771(4) 0.043(2) Uani 1 1 d . . .
C45 C 0.5656(4) 0.2248(6) 0.7196(4) 0.046(2) Uani 1 1 d . . .
H45 H 0.5822 0.1830 0.7499 0.055 Uiso 1 1 calc R . .
C46 C 0.5905(4) 0.3049(6) 0.7177(4) 0.046(2) Uani 1 1 d . . .
C47 C 0.5646(5) 0.3665(8) 0.6746(5) 0.062(3) Uani 1 1 d . . .
H47 H 0.5809 0.4215 0.6721 0.074 Uiso 1 1 calc R . .
C48 C 0.5132(5) 0.3454(9) 0.6346(5) 0.069(4) Uani 1 1 d . . .
C49 C 0.4796(6) 0.4054(12) 0.5858(7) 0.109(7) Uani 1 1 d . . .
C50 C 0.4922(7) 0.4875(13) 0.5777(9) 0.140(8) Uani 1 1 d U . .
H50 H 0.5257 0.5112 0.6016 0.168 Uiso 1 1 calc R . .
C51 C 0.4563(9) 0.5392(16) 0.5339(11) 0.169(9) Uani 1 1 d U . .
H51 H 0.4599 0.6012 0.5315 0.203 Uiso 1 1 calc R . .
C52 C 0.4129(8) 0.4902(15) 0.4923(9) 0.146(8) Uani 1 1 d U . .
H52 H 0.3907 0.5180 0.4567 0.175 Uiso 1 1 calc R . .
C53 C 0.4039(6) 0.4092(12) 0.5027(7) 0.107(7) Uani 1 1 d . . .
H53 H 0.3720 0.3824 0.4773 0.128 Uiso 1 1 calc R . .
C54 C 0.7281(4) 0.3961(6) 0.7855(4) 0.038(2) Uani 1 1 d . . .
H54 H 0.7517 0.4345 0.7742 0.045 Uiso 1 1 calc R . .
C55 C 0.6798(4) 0.3799(6) 0.7456(4) 0.042(2) Uani 1 1 d . . .
H55 H 0.6698 0.4064 0.7070 0.051 Uiso 1 1 calc R . .
C56 C 0.6443(4) 0.3246(6) 0.7604(5) 0.046(3) Uani 1 1 d . . .
C57 C 0.6613(4) 0.2888(6) 0.8183(4) 0.043(2) Uani 1 1 d . . .
H57 H 0.6380 0.2516 0.8309 0.051 Uiso 1 1 calc R . .
C58 C 0.7116(4) 0.3077(6) 0.8567(4) 0.036(2) Uani 1 1 d . . .
H58 H 0.7231 0.2825 0.8958 0.043 Uiso 1 1 calc R . .
C59 C -0.0156(3) 0.0983(5) 0.1290(3) 0.0276(18) Uani 1 1 d . . .
C60 C -0.0308(4) 0.0433(6) 0.1698(4) 0.035(2) Uani 1 1 d . . .
C61 C -0.0140(4) 0.0836(5) 0.2288(4) 0.037(2) Uani 1 1 d . . .
C62 C 0.0097(3) 0.1662(5) 0.2223(3) 0.0239(16) Uani 1 1 d . . .
C63 C 0.0115(3) 0.1751(5) 0.1627(3) 0.0260(17) Uani 1 1 d . . .
C64 C -0.0239(4) 0.0805(7) 0.0643(4) 0.048(3) Uani 1 1 d . . .
H64A H -0.0326 0.0181 0.0557 0.072 Uiso 1 1 calc R . .
H64B H 0.0089 0.0948 0.0554 0.072 Uiso 1 1 calc R . .
H64C H -0.0536 0.1167 0.0393 0.072 Uiso 1 1 calc R . .
C65 C -0.0596(4) -0.0425(6) 0.1543(5) 0.053(3) Uani 1 1 d . . .
H65A H -0.0983 -0.0318 0.1378 0.080 Uiso 1 1 calc R . .
H65B H -0.0518 -0.0789 0.1904 0.080 Uiso 1 1 calc R . .
H65C H -0.0476 -0.0731 0.1244 0.080 Uiso 1 1 calc R . .
C66 C -0.0230(4) 0.0504(7) 0.2841(4) 0.045(2) Uani 1 1 d . . .
H66A H 0.0047 0.0742 0.3194 0.067 Uiso 1 1 calc R . .
H66B H -0.0211 -0.0140 0.2848 0.067 Uiso 1 1 calc R . .
H66C H -0.0584 0.0693 0.2844 0.067 Uiso 1 1 calc R . .
C67 C 0.0332(4) 0.2345(6) 0.2715(4) 0.051(3) Uani 1 1 d . . .
H67A H 0.0606 0.2691 0.2617 0.076 Uiso 1 1 calc R . .
H67B H 0.0495 0.2044 0.3099 0.076 Uiso 1 1 calc R . .
H67C H 0.0047 0.2736 0.2744 0.076 Uiso 1 1 calc R . .
C68 C 0.0324(4) 0.2516(6) 0.1365(5) 0.047(3) Uani 1 1 d . . .
H68A H 0.0022 0.2836 0.1085 0.070 Uiso 1 1 calc R . .
H68B H 0.0561 0.2300 0.1150 0.070 Uiso 1 1 calc R . .
H68C H 0.0526 0.2912 0.1688 0.070 Uiso 1 1 calc R . .
C69 C 0.1789(4) -0.4480(5) 0.0123(4) 0.035(2) Uani 1 1 d . . .
C70 C 0.2111(4) -0.5042(5) 0.0602(4) 0.035(2) Uani 1 1 d . . .
C71 C 0.1765(4) -0.5362(6) 0.0923(4) 0.045(3) Uani 1 1 d . . .
C72 C 0.1239(4) -0.5033(5) 0.0621(4) 0.034(2) Uani 1 1 d . . .
C73 C 0.1243(4) -0.4464(6) 0.0131(4) 0.037(2) Uani 1 1 d . . .
C74 C 0.1991(5) -0.4004(6) -0.0322(5) 0.051(3) Uani 1 1 d . . .
H74A H 0.2377 -0.3896 -0.0142 0.076 Uiso 1 1 calc R . .
H74B H 0.1802 -0.3441 -0.0429 0.076 Uiso 1 1 calc R . .
H74C H 0.1925 -0.4366 -0.0683 0.076 Uiso 1 1 calc R . .
C75 C 0.2688(5) -0.5237(8) 0.0766(5) 0.063(3) Uani 1 1 d . . .
H75A H 0.2737 -0.5803 0.0591 0.095 Uiso 1 1 calc R . .
H75B H 0.2846 -0.5267 0.1203 0.095 Uiso 1 1 calc R . .
H75C H 0.2865 -0.4771 0.0611 0.095 Uiso 1 1 calc R . .
C76 C 0.1908(6) -0.6018(6) 0.1434(5) 0.060(3) Uani 1 1 d . . .
H76A H 0.1681 -0.5916 0.1684 0.090 Uiso 1 1 calc R . .
H76B H 0.2286 -0.5947 0.1677 0.090 Uiso 1 1 calc R . .
H76C H 0.1848 -0.6617 0.1271 0.090 Uiso 1 1 calc R . .
C77 C 0.0751(5) -0.5190(8) 0.0814(5) 0.060(3) Uani 1 1 d . . .
H77A H 0.0525 -0.5644 0.0559 0.090 Uiso 1 1 calc R . .
H77B H 0.0546 -0.4642 0.0774 0.090 Uiso 1 1 calc R . .
H77C H 0.0868 -0.5384 0.1233 0.090 Uiso 1 1 calc R . .
C78 C 0.0801(4) -0.4002(7) -0.0288(5) 0.050(3) Uani 1 1 d . . .
H78A H 0.0914 -0.3403 -0.0345 0.075 Uiso 1 1 calc R . .
H78B H 0.0501 -0.3977 -0.0131 0.075 Uiso 1 1 calc R . .
H78C H 0.0689 -0.4313 -0.0673 0.075 Uiso 1 1 calc R . .
C79 C 0.9737(6) 0.7584(7) 0.0544(5) 0.056(3) Uani 1 1 d . . .
C80 C 0.7305(6) 0.0807(10) 0.7462(7) 0.147(8) Uani 1 1 d DU . .
C81 C 0.3333(8) 0.3426(14) 0.2802(11) 0.095(9) Uani 0.553(6) 1 d PD A 1
F7 F 0.3423(6) 0.3847(9) 0.2345(8) 0.091(5) Uani 0.553(6) 1 d PD A 1
F8 F 0.3707(8) 0.2811(14) 0.2967(9) 0.133(7) Uani 0.553(6) 1 d PD A 1
F9 F 0.2875(7) 0.2939(10) 0.2531(7) 0.101(5) Uani 0.553(6) 1 d PD A 1
O11 O 0.3268(9) 0.3396(15) 0.3774(10) 0.122(8) Uani 0.553(6) 1 d PD A 1
O12 O 0.3784(7) 0.4518(12) 0.3511(9) 0.103(7) Uani 0.553(6) 1 d PU A 1
O13 O 0.2798(4) 0.4648(7) 0.3132(5) 0.120(4) Uani 0.553(6) 1 d PD A 1
S3 S 0.3292(2) 0.4068(4) 0.3367(3) 0.069(2) Uani 0.553(6) 1 d PD A 1
C81' C 0.1977(6) 0.3790(12) 0.3167(8) 0.110(12) Uani 0.447(6) 1 d PDU A 2
F7' F 0.1545(6) 0.4092(13) 0.2768(7) 0.122(8) Uani 0.447(6) 1 d PDU A 2
F8' F 0.2108(10) 0.3150(15) 0.2828(11) 0.230(16) Uani 0.447(6) 1 d PDU A 2
F9' F 0.1801(7) 0.3368(12) 0.3547(8) 0.119(7) Uani 0.447(6) 1 d PDU A 2
O11' O 0.2404(11) 0.4946(16) 0.3934(11) 0.180(15) Uani 0.447(6) 1 d PDU A 2
O12' O 0.2904(8) 0.3637(14) 0.3905(10) 0.122(8) Uani 0.447(6) 1 d PD A 2
S3' S 0.2557(4) 0.4350(6) 0.3595(4) 0.103(4) Uani 0.447(6) 1 d PD A 2
O13' O 0.2798(4) 0.4648(7) 0.3132(5) 0.120(4) Uani 0.447(6) 1 d P A 2

loop_
_atom_site_aniso_label
_atom_site_aniso_U_11
_atom_site_aniso_U_22
_atom_site_aniso_U_33
_atom_site_aniso_U_23
_atom_site_aniso_U_13
_atom_site_aniso_U_12
Ir1 0.02609(19) 0.02334(15) 0.02191(16) -0.00271(11) 0.00309(13) 0.00242(12)
Ir2 0.02429(19) 0.02015(15) 0.03069(18) -0.00502(12) -0.00039(14) 0.00153(12)
Ni1 0.0260(7) 0.0877(10) 0.0412(7) -0.0036(7) -0.0024(6) -0.0165(7)
N1 0.051(6) 0.050(5) 0.040(5) -0.015(4) -0.001(4) -0.006(4)
N2 0.036(5) 0.080(6) 0.032(4) -0.009(4) 0.005(4) -0.017(5)
N3 0.019(5) 0.176(12) 0.045(5) -0.003(7) 0.007(4) -0.011(6)
N4 0.018(4) 0.025(3) 0.033(4) -0.001(3) 0.007(3) 0.005(3)
N5 0.025(4) 0.056(5) 0.056(5) -0.014(4) 0.010(4) -0.010(4)
N6 0.037(5) 0.053(5) 0.050(5) 0.001(4) -0.005(4) -0.018(4)
N7 0.046(6) 0.116(9) 0.051(6) 0.022(6) -0.015(5) -0.027(6)
N8 0.025(4) 0.018(3) 0.045(4) -0.004(3) 0.005(3) -0.003(3)
O1 0.050(4) 0.025(3) 0.027(3) 0.003(2) 0.012(3) 0.004(3)
O2 0.033(3) 0.017(2) 0.027(3) 0.005(2) 0.008(2) 0.004(2)
O3 0.031(3) 0.025(3) 0.026(3) 0.006(2) 0.008(2) 0.005(2)
O4 0.037(4) 0.020(3) 0.035(3) 0.001(2) 0.011(3) -0.001(2)
O5 0.086(6) 0.033(3) 0.071(5) -0.003(3) 0.024(5) 0.001(4)
O6 0.077(6) 0.045(4) 0.102(7) 0.010(4) 0.051(5) 0.020(4)
O7 0.156(12) 0.095(8) 0.064(6) -0.014(6) -0.041(7) 0.006(7)
O8 0.085(7) 0.072(6) 0.064(5) -0.015(4) 0.023(5) -0.019(5)
O9 0.27(2) 0.149(12) 0.099(9) 0.012(8) 0.077(11) 0.124(13)
O10 0.24(2) 0.190(16) 0.073(8) 0.052(9) -0.006(10) 0.032(13)
S1 0.0641(19) 0.0367(12) 0.0491(15) -0.0013(11) 0.0057(14) -0.0011(12)
S2 0.116(5) 0.082(3) 0.177(6) -0.013(3) 0.018(4) -0.003(3)
F1 0.070(5) 0.136(8) 0.072(5) 0.003(5) 0.015(4) -0.032(5)
F2 0.154(10) 0.100(7) 0.172(10) 0.017(6) 0.122(9) 0.044(6)
F3 0.135(8) 0.059(4) 0.110(6) 0.007(4) 0.081(6) -0.015(5)
F4 0.085(7) 0.155(9) 0.125(8) 0.013(7) -0.016(6) 0.025(7)
F5 0.147(12) 0.122(9) 0.262(17) -0.030(10) 0.075(12) -0.035(8)
F6 0.110(8) 0.083(6) 0.238(14) -0.063(8) 0.015(8) -0.014(6)
C1 0.024(4) 0.022(3) 0.019(4) -0.003(3) 0.008(3) -0.005(3)
C2 0.025(4) 0.020(3) 0.020(4) -0.001(3) 0.004(3) -0.002(3)
C3 0.017(4) 0.020(3) 0.016(3) 0.003(3) 0.000(3) -0.001(3)
C4 0.024(4) 0.019(3) 0.021(4) 0.001(3) 0.002(3) -0.002(3)
C5 0.034(5) 0.021(3) 0.024(4) 0.003(3) 0.009(4) 0.001(3)
C6 0.048(6) 0.027(4) 0.027(4) 0.002(3) 0.015(4) -0.003(4)
C7 0.052(6) 0.040(5) 0.034(5) 0.002(4) 0.023(5) -0.011(4)
C8 0.036(5) 0.035(4) 0.031(4) -0.006(3) 0.013(4) -0.008(4)
C9 0.027(5) 0.028(4) 0.021(4) -0.003(3) -0.003(3) -0.005(3)
C10 0.023(4) 0.021(3) 0.018(4) -0.004(3) -0.002(3) 0.001(3)
C11 0.016(4) 0.020(3) 0.021(4) -0.002(3) 0.001(3) -0.001(3)
C12 0.025(4) 0.020(3) 0.038(5) 0.000(3) 0.011(4) -0.001(3)
C13 0.029(5) 0.025(4) 0.025(4) 0.002(3) 0.012(3) -0.007(3)
C14 0.042(6) 0.030(4) 0.050(6) 0.012(4) 0.016(5) 0.002(4)
C15 0.049(6) 0.039(5) 0.030(5) 0.009(4) 0.010(4) -0.001(4)
C16 0.051(6) 0.050(5) 0.024(4) 0.007(4) 0.010(4) -0.012(5)
C17 0.045(6) 0.028(4) 0.033(5) -0.001(3) 0.016(4) -0.001(4)
C18 0.018(4) 0.028(4) 0.032(4) 0.005(3) -0.002(3) 0.002(3)
C19 0.053(8) 0.073(8) 0.043(6) -0.009(6) -0.003(6) -0.013(6)
C20 0.068(9) 0.079(8) 0.044(6) -0.023(6) 0.000(6) 0.009(7)
C21 0.056(8) 0.094(10) 0.071(8) -0.022(7) 0.010(7) 0.014(7)
C22 0.042(7) 0.070(7) 0.045(6) -0.016(5) 0.000(5) 0.004(5)
C23 0.041(6) 0.040(5) 0.040(5) -0.002(4) 0.004(5) 0.002(4)
C24 0.024(5) 0.057(6) 0.036(5) -0.001(4) 0.001(4) 0.002(4)
C25 0.022(5) 0.040(5) 0.037(5) -0.004(4) 0.000(4) -0.002(4)
C26 0.023(5) 0.059(6) 0.030(5) 0.001(4) 0.000(4) 0.000(4)
C27 0.043(7) 0.106(10) 0.045(6) -0.018(6) 0.016(6) 0.001(6)
C28 0.030(6) 0.131(12) 0.036(6) -0.019(7) 0.001(5) -0.001(7)
C29 0.028(7) 0.22(2) 0.064(9) -0.054(11) 0.008(6) -0.008(9)
C30 0.063(10) 0.242(17) 0.073(9) -0.044(11) 0.023(8) 0.014(11)
C31 0.108(14) 0.231(18) 0.142(14) -0.058(13) 0.056(12) 0.028(13)
C32 0.106(14) 0.218(18) 0.116(13) -0.043(13) 0.036(11) 0.003(13)
C33 0.045(9) 0.28(3) 0.063(10) -0.036(13) 0.008(8) 0.002(12)
C34 0.029(5) 0.043(5) 0.019(4) -0.002(3) -0.003(4) -0.012(4)
C35 0.028(5) 0.042(5) 0.024(4) -0.003(3) 0.002(4) 0.001(4)
C36 0.027(5) 0.036(4) 0.032(5) -0.005(4) -0.003(4) 0.002(4)
C37 0.024(5) 0.091(8) 0.044(6) -0.014(6) 0.009(5) -0.009(5)
C38 0.035(6) 0.068(7) 0.029(5) -0.004(4) 0.005(4) -0.004(5)
C39 0.038(7) 0.076(8) 0.069(8) -0.032(7) 0.012(6) -0.023(6)
C40 0.073(11) 0.070(9) 0.122(13) -0.017(9) 0.030(10) -0.027(8)
C41 0.056(8) 0.053(7) 0.087(9) 0.003(6) 0.015(7) -0.002(6)
C42 0.068(9) 0.072(8) 0.055(7) -0.014(6) 0.005(6) -0.025(7)
C43 0.039(6) 0.047(5) 0.043(6) -0.012(4) 0.008(5) -0.007(4)
C44 0.037(6) 0.043(5) 0.046(6) -0.005(4) 0.007(5) -0.010(4)
C45 0.036(6) 0.048(5) 0.038(5) 0.000(4) -0.009(4) 0.000(4)
C46 0.034(6) 0.046(5) 0.042(5) -0.001(4) -0.009(4) -0.009(4)
C47 0.044(7) 0.062(6) 0.057(7) 0.019(6) -0.015(5) -0.018(5)
C48 0.039(7) 0.088(9) 0.063(8) 0.026(7) -0.007(6) -0.017(6)
C49 0.053(9) 0.146(15) 0.103(12) 0.073(11) -0.011(8) -0.040(9)
C50 0.091(11) 0.125(12) 0.145(13) 0.070(11) -0.042(9) -0.050(10)
C51 0.125(14) 0.143(14) 0.183(16) 0.075(13) -0.027(12) -0.025(12)
C52 0.088(12) 0.167(15) 0.131(13) 0.080(12) -0.035(10) -0.025(11)
C53 0.052(9) 0.146(15) 0.087(11) 0.065(10) -0.027(8) -0.032(9)
C54 0.026(5) 0.041(5) 0.029(5) 0.001(4) -0.013(4) -0.004(4)
C55 0.027(5) 0.041(5) 0.045(6) 0.003(4) -0.006(4) -0.002(4)
C56 0.035(6) 0.039(5) 0.048(6) -0.004(4) -0.008(5) -0.010(4)
C57 0.029(5) 0.038(5) 0.050(6) 0.003(4) -0.003(4) -0.006(4)
C58 0.031(5) 0.038(4) 0.031(5) -0.007(4) 0.002(4) -0.003(4)
C59 0.030(5) 0.024(4) 0.022(4) -0.001(3) 0.000(3) 0.006(3)
C60 0.025(5) 0.049(5) 0.022(4) -0.005(4) -0.004(4) 0.003(4)
C61 0.035(5) 0.027(4) 0.042(5) 0.004(4) 0.005(4) 0.011(4)
C62 0.014(4) 0.029(4) 0.029(4) 0.004(3) 0.009(3) 0.006(3)
C63 0.023(4) 0.031(4) 0.023(4) -0.003(3) 0.006(3) -0.001(3)
C64 0.044(6) 0.064(6) 0.027(5) -0.007(4) -0.003(4) 0.004(5)
C65 0.040(6) 0.040(5) 0.067(7) -0.004(5) 0.001(5) -0.015(5)
C66 0.037(6) 0.065(6) 0.037(5) 0.007(5) 0.018(5) 0.001(5)
C67 0.058(7) 0.039(5) 0.046(6) -0.026(4) 0.004(5) 0.008(5)
C68 0.045(6) 0.036(5) 0.053(6) 0.011(4) 0.008(5) 0.007(4)
C69 0.032(5) 0.036(4) 0.029(4) -0.010(4) 0.000(4) 0.002(4)
C70 0.045(6) 0.015(3) 0.048(5) -0.014(3) 0.018(5) 0.003(3)
C71 0.040(6) 0.035(5) 0.042(5) -0.012(4) -0.011(5) 0.003(4)
C72 0.041(6) 0.031(4) 0.028(4) -0.009(3) 0.008(4) -0.011(4)
C73 0.037(6) 0.038(5) 0.020(4) -0.008(3) -0.011(4) -0.001(4)
C74 0.057(7) 0.045(6) 0.052(6) -0.009(5) 0.019(6) -0.002(5)
C75 0.056(8) 0.059(7) 0.066(7) -0.013(6) 0.007(6) 0.028(6)
C76 0.097(10) 0.026(5) 0.045(6) 0.000(4) 0.008(6) -0.002(5)
C77 0.054(7) 0.053(6) 0.075(8) -0.011(6) 0.025(6) -0.017(6)
C78 0.045(7) 0.049(6) 0.041(6) 0.002(4) -0.007(5) 0.001(5)
C79 0.086(9) 0.049(6) 0.042(6) -0.004(5) 0.033(6) 0.010(6)
C80 0.141(14) 0.179(15) 0.078(10) -0.036(10) -0.022(10) 0.124(12)
C81 0.07(2) 0.086(19) 0.13(3) 0.038(19) 0.045(19) 0.026(16)
F7 0.083(11) 0.085(10) 0.129(13) 0.000(9) 0.068(10) -0.018(8)
F8 0.121(16) 0.156(18) 0.117(14) 0.000(13) 0.035(12) 0.042(14)
F9 0.122(14) 0.070(9) 0.110(12) -0.006(8) 0.036(11) -0.032(9)
O11 0.106(18) 0.118(14) 0.117(13) 0.061(12) 0.001(13) 0.001(13)
O12 0.070(11) 0.100(11) 0.107(12) 0.048(9) -0.015(9) -0.045(9)
O13 0.112(10) 0.128(9) 0.111(9) 0.045(8) 0.022(7) -0.030(8)
S3 0.054(4) 0.070(4) 0.066(4) 0.031(3) -0.004(3) -0.015(3)
C81' 0.13(2) 0.046(13) 0.15(2) -0.006(15) 0.054(17) 0.014(14)
F7' 0.098(13) 0.151(15) 0.161(15) -0.005(12) 0.102(12) 0.047(11)
F8' 0.25(2) 0.20(2) 0.22(2) 0.013(17) 0.060(17) -0.025(17)
F9' 0.108(13) 0.156(15) 0.116(13) 0.057(11) 0.066(11) 0.085(12)
O11' 0.21(2) 0.20(2) 0.148(19) -0.004(17) 0.081(17) 0.020(17)
O12' 0.106(18) 0.118(14) 0.117(13) 0.061(12) 0.001(13) 0.001(13)
S3' 0.125(9) 0.088(6) 0.109(8) 0.044(6) 0.058(7) 0.037(6)
O13' 0.112(10) 0.128(9) 0.111(9) 0.045(8) 0.022(7) -0.030(8)

loop_
_atom_type_symbol
_atom_type_description
_atom_type_scat_dispersion_real
_atom_type_scat_dispersion_imag
_atom_type_scat_source
C C 0.0033 0.0016 'International Tables Vol C Tables 4.2.6.8 and 6.1.1.4'
H H 0.0000 0.0000 'International Tables Vol C Tables 4.2.6.8 and 6.1.1.4'
N N 0.0061 0.0033 'International Tables Vol C Tables 4.2.6.8 and 6.1.1.4'
O O 0.0106 0.0060 'International Tables Vol C Tables 4.2.6.8 and 6.1.1.4'
F F 0.0171 0.0103 'International Tables Vol C Tables 4.2.6.8 and 6.1.1.4'
S S 0.1246 0.1234 'International Tables Vol C Tables 4.2.6.8 and 6.1.1.4'
Ni Ni 0.3393 1.1124 'International Tables Vol C Tables 4.2.6.8 and 6.1.1.4'
Ir Ir -1.4442 7.9887 'International Tables Vol C Tables 4.2.6.8 and 6.1.1.4'

loop_
_geom_angle_atom_site_label_1
_geom_angle_atom_site_label_2
_geom_angle_atom_site_label_3
_geom_angle
_geom_angle_site_symmetry_1
_geom_angle_site_symmetry_3
O2 Ir1 O1 84.3(2) . .
O2 Ir1 N4 85.9(2) . .
O1 Ir1 N4 81.7(2) . .
O2 Ir1 C61 160.3(3) . .
O1 Ir1 C61 100.9(3) . .
N4 Ir1 C61 113.5(3) . .
O2 Ir1 C63 104.0(3) . .
O1 Ir1 C63 163.7(3) . .
N4 Ir1 C63 112.5(3) . .
C61 Ir1 C63 66.7(3) . .
O2 Ir1 C62 140.4(2) . .
O1 Ir1 C62 135.2(3) . .
N4 Ir1 C62 96.3(3) . .
C61 Ir1 C62 39.1(3) . .
C63 Ir1 C62 39.0(3) . .
O2 Ir1 C60 121.2(3) . .
O1 Ir1 C60 98.0(3) . .
N4 Ir1 C60 152.8(3) . .
C61 Ir1 C60 39.6(3) . .
C63 Ir1 C60 65.7(3) . .
C62 Ir1 C60 64.8(3) . .
O2 Ir1 C59 95.3(3) . .
O1 Ir1 C59 126.7(3) . .
N4 Ir1 C59 151.6(3) . .
C61 Ir1 C59 66.3(3) . .
C63 Ir1 C59 39.6(3) . .
C62 Ir1 C59 65.1(3) . .
C60 Ir1 C59 38.6(3) . .
O4 Ir2 O3 85.0(2) . .
O4 Ir2 C71 107.6(3) . .
O3 Ir2 C71 163.8(3) . .
O4 Ir2 C69 160.7(3) . .
O3 Ir2 C69 98.3(3) . .
C71 Ir2 C69 66.5(4) . .
O4 Ir2 N8 81.5(3) . 3_656
O3 Ir2 N8 84.0(2) . 3_656
C71 Ir2 N8 107.5(3) . 3_656
C69 Ir2 N8 117.7(3) . 3_656
O4 Ir2 C70 144.2(3) . .
O3 Ir2 C70 130.2(3) . .
C71 Ir2 C70 39.7(4) . .
C69 Ir2 C70 39.7(3) . .
N8 Ir2 C70 94.4(3) 3_656 .
O4 Ir2 C72 98.6(3) . .
O3 Ir2 C72 130.9(3) . .
C71 Ir2 C72 38.9(3) . .
C69 Ir2 C72 64.9(3) . .
N8 Ir2 C72 145.1(3) 3_656 .
C70 Ir2 C72 65.2(4) . .
O4 Ir2 C73 121.4(3) . .
O3 Ir2 C73 98.2(3) . .
C71 Ir2 C73 66.7(3) . .
C69 Ir2 C73 39.3(4) . .
N8 Ir2 C73 157.0(3) 3_656 .
C70 Ir2 C73 66.6(4) . .
C72 Ir2 C73 39.1(3) . .
N6 Ni1 N2 178.0(4) . .
N6 Ni1 N3 99.5(4) . .
N2 Ni1 N3 78.6(4) . .
N6 Ni1 N7 78.7(4) . .
N2 Ni1 N7 101.3(4) . .
N3 Ni1 N7 94.6(5) . .
N6 Ni1 N1 104.1(4) . .
N2 Ni1 N1 77.9(3) . .
N3 Ni1 N1 156.4(3) . .
N7 Ni1 N1 91.4(4) . .
N6 Ni1 N5 78.5(3) . .
N2 Ni1 N5 101.5(3) . .
N3 Ni1 N5 89.0(4) . .
N7 Ni1 N5 157.2(3) . .
N1 Ni1 N5 94.3(3) . .
C19 N1 C23 117.6(10) . .
C19 N1 Ni1 128.4(8) . .
C23 N1 Ni1 114.0(7) . .
C24 N2 C28 121.5(9) . .
C24 N2 Ni1 119.4(7) . .
C28 N2 Ni1 119.1(7) . .
C33 N3 C29 116.9(12) . .
C33 N3 Ni1 129.2(10) . .
C29 N3 Ni1 113.9(8) . .
C34 N4 C38 119.0(8) . .
C34 N4 Ir1 117.6(6) . .
C38 N4 Ir1 123.3(6) . .
C39 N5 C43 119.7(10) . .
C39 N5 Ni1 127.5(8) . .
C43 N5 Ni1 112.8(7) . .
C48 N6 C44 121.4(9) . .
C48 N6 Ni1 119.2(7) . .
C44 N6 Ni1 118.9(6) . .
C53 N7 C49 115.7(13) . .
C53 N7 Ni1 128.1(9) . .
C49 N7 Ni1 115.3(8) . .
C58 N8 C54 118.8(8) . .
C58 N8 Ir2 120.3(6) . 3_656
C54 N8 Ir2 120.7(6) . 3_656
C1 O1 Ir1 130.1(5) . .
C3 O2 Ir1 130.0(5) . .
C10 O3 Ir2 130.2(5) . .
C12 O4 Ir2 130.0(5) . .
O7 S1 O5 117.0(6) . .
O7 S1 O6 114.9(7) . .
O5 S1 O6 113.7(5) . .
O7 S1 C79 104.1(7) . .
O5 S1 C79 102.4(5) . .
O6 S1 C79 101.9(5) . .
O8 S2 O10 116.9(9) . .
O8 S2 O9 116.3(9) . .
O10 S2 O9 116.1(9) . .
O8 S2 C80 105.9(7) . .
O10 S2 C80 102.6(10) . .
O9 S2 C80 94.4(10) . .
O1 C1 C2 126.1(7) . .
O1 C1 C18 113.5(7) . .
C2 C1 C18 120.4(7) . .
C3 C2 C1 120.5(7) . .
C3 C2 C11 120.0(7) . .
C1 C2 C11 119.4(6) . .
O2 C3 C2 126.0(7) . .
O2 C3 C4 114.5(6) . .
C2 C3 C4 119.4(6) . .
C9 C4 C5 120.4(7) . .
C9 C4 C3 120.1(7) . .
C5 C4 C3 119.5(7) . .
C6 C5 C4 119.7(7) . .
C5 C6 C7 120.1(7) . .
C8 C7 C6 120.3(8) . .
C7 C8 C9 120.4(8) . .
C4 C9 C8 119.0(7) . .
C4 C9 C10 121.0(7) . .
C8 C9 C10 119.9(7) . .
O3 C10 C11 126.5(7) . .
O3 C10 C9 113.9(7) . .
C11 C10 C9 119.5(7) . .
C12 C11 C10 121.1(7) . .
C12 C11 C2 119.1(7) . .
C10 C11 C2 119.7(6) . .
O4 C12 C11 126.2(8) . .
O4 C12 C13 113.2(7) . .
C11 C12 C13 120.6(7) . .
C14 C13 C18 118.5(8) . .
C14 C13 C12 121.4(8) . .
C18 C13 C12 120.1(7) . .
C15 C14 C13 119.8(9) . .
C16 C15 C14 121.3(8) . .
C17 C16 C15 119.9(8) . .
C16 C17 C18 121.0(8) . .
C17 C18 C13 119.4(7) . .
C17 C18 C1 122.0(7) . .
C13 C18 C1 118.4(7) . .
N1 C19 C20 124.3(11) . .
C19 C20 C21 118.1(11) . .
C22 C21 C20 117.8(12) . .
C21 C22 C23 120.3(11) . .
N1 C23 C22 121.8(9) . .
N1 C23 C24 114.8(9) . .
C22 C23 C24 123.3(9) . .
N2 C24 C25 120.5(9) . .
N2 C24 C23 113.7(8) . .
C25 C24 C23 125.8(9) . .
C24 C25 C26 119.6(9) . .
C25 C26 C27 118.6(9) . .
C25 C26 C36 121.5(9) . .
C27 C26 C36 119.9(9) . .
C28 C27 C26 119.4(11) . .
N2 C28 C27 120.4(11) . .
N2 C28 C29 114.0(9) . .
C27 C28 C29 125.7(11) . .
N3 C29 C30 123.3(13) . .
N3 C29 C28 114.5(11) . .
C30 C29 C28 121.5(12) . .
C31 C30 C29 118.3(16) . .
C30 C31 C32 119.1(19) . .
C33 C32 C31 116.4(19) . .
N3 C33 C32 124.9(16) . .
N4 C34 C35 122.0(9) . .
C34 C35 C36 119.8(8) . .
C37 C36 C35 118.3(8) . .
C37 C36 C26 121.0(9) . .
C35 C36 C26 120.6(8) . .
C36 C37 C38 119.3(10) . .
N4 C38 C37 121.5(9) . .
N5 C39 C40 122.6(12) . .
C39 C40 C41 118.7(12) . .
C42 C41 C40 118.2(13) . .
C41 C42 C43 120.0(12) . .
N5 C43 C42 120.8(10) . .
N5 C43 C44 115.7(9) . .
C42 C43 C44 123.3(9) . .
N6 C44 C45 120.8(9) . .
N6 C44 C43 113.4(9) . .
C45 C44 C43 125.6(9) . .
C44 C45 C46 119.4(9) . .
C47 C46 C45 119.3(9) . .
C47 C46 C56 119.8(9) . .
C45 C46 C56 120.9(9) . .
C46 C47 C48 118.1(10) . .
N6 C48 C47 120.8(10) . .
N6 C48 C49 114.6(10) . .
C47 C48 C49 124.6(11) . .
C50 C49 N7 123.7(13) . .
C50 C49 C48 124.6(13) . .
N7 C49 C48 111.4(13) . .
C49 C50 C51 119.8(16) . .
C50 C51 C52 114.1(19) . .
C53 C52 C51 121.1(16) . .
C52 C53 N7 124.1(14) . .
C55 C54 N8 123.0(9) . .
C54 C55 C56 120.2(9) . .
C55 C56 C57 117.0(9) . .
C55 C56 C46 121.9(9) . .
C57 C56 C46 121.0(9) . .
C58 C57 C56 119.7(9) . .
N8 C58 C57 121.3(9) . .
C60 C59 C63 107.2(7) . .
C60 C59 C64 127.0(8) . .
C63 C59 C64 125.7(8) . .
C60 C59 Ir1 70.0(5) . .
C63 C59 Ir1 68.9(4) . .
C64 C59 Ir1 124.9(6) . .
C59 C60 C61 109.5(8) . .
C59 C60 C65 125.3(8) . .
C61 C60 C65 125.2(9) . .
C59 C60 Ir1 71.4(5) . .
C61 C60 Ir1 69.5(5) . .
C65 C60 Ir1 125.6(7) . .
C62 C61 C60 105.9(8) . .
C62 C61 C66 126.2(8) . .
C60 C61 C66 127.7(8) . .
C62 C61 Ir1 71.0(5) . .
C60 C61 Ir1 71.0(5) . .
C66 C61 Ir1 126.2(6) . .
C63 C62 C61 110.2(7) . .
C63 C62 C67 123.2(8) . .
C61 C62 C67 126.6(8) . .
C63 C62 Ir1 70.1(4) . .
C61 C62 Ir1 69.9(5) . .
C67 C62 Ir1 123.8(6) . .
C62 C63 C59 107.0(7) . .
C62 C63 C68 127.8(7) . .
C59 C63 C68 125.0(7) . .
C62 C63 Ir1 70.9(4) . .
C59 C63 Ir1 71.5(4) . .
C68 C63 Ir1 126.9(6) . .
C73 C69 C70 109.5(8) . .
C73 C69 C74 125.5(8) . .
C70 C69 C74 125.0(9) . .
C73 C69 Ir2 71.8(5) . .
C70 C69 Ir2 70.4(5) . .
C74 C69 Ir2 125.2(6) . .
C71 C70 C69 107.2(8) . .
C71 C70 C75 124.7(9) . .
C69 C70 C75 128.0(9) . .
C71 C70 Ir2 69.7(5) . .
C69 C70 Ir2 69.9(4) . .
C75 C70 Ir2 123.6(6) . .
C72 C71 C70 107.3(8) . .
C72 C71 C76 125.3(10) . .
C70 C71 C76 127.0(9) . .
C72 C71 Ir2 71.9(5) . .
C70 C71 Ir2 70.6(5) . .
C76 C71 Ir2 128.6(6) . .
C71 C72 C73 110.5(9) . .
C71 C72 C77 125.1(9) . .
C73 C72 C77 124.2(9) . .
C71 C72 Ir2 69.3(5) . .
C73 C72 Ir2 70.8(5) . .
C77 C72 Ir2 122.9(6) . .
C78 C73 C69 125.9(9) . .
C78 C73 C72 128.6(10) . .
C69 C73 C72 105.5(7) . .
C78 C73 Ir2 127.4(6) . .
C69 C73 Ir2 68.9(5) . .
C72 C73 Ir2 70.1(4) . .
F1 C79 F3 108.4(10) . .
F1 C79 F2 106.5(11) . .
F3 C79 F2 106.5(10) . .
F1 C79 S1 112.2(8) . .
F3 C79 S1 111.1(9) . .
F2 C79 S1 111.8(9) . .
F4 C80 F6 118.3(13) . .
F4 C80 F5 105.2(12) . .
F6 C80 F5 91.6(13) . .
F4 C80 S2 110.2(12) . .
F6 C80 S2 118.0(10) . .
F5 C80 S2 110.9(11) . .
F8 C81 F7 105(2) . .
F8 C81 F9 102(2) . .
F7 C81 F9 104.0(18) . .
F8 C81 S3 114.4(18) . .
F7 C81 S3 115.8(16) . .
F9 C81 S3 113.8(16) . .
O12 S3 O11 115.4(12) . .
O12 S3 O13 114.8(10) . .
O11 S3 O13 116.2(12) . .
O12 S3 C81 100.4(13) . .
O11 S3 C81 98.5(14) . .
O13 S3 C81 108.5(9) . .
F7' C81' F9' 104.2(14) . .
F7' C81' F8' 99.0(14) . .
F9' C81' F8' 105.4(16) . .
F7' C81' S3' 129.7(15) . .
F9' C81' S3' 106.5(13) . .
F8' C81' S3' 109.9(13) . .
O11' S3' O12' 117.4(13) . .
O11' S3' C81' 106.9(12) . .
O12' S3' C81' 102.4(11) . .

loop_
_geom_bond_atom_site_label_1
_geom_bond_atom_site_label_2
_geom_bond_distance
_geom_bond_site_symmetry_2
Ir1 O2 2.054(6) .
Ir1 O1 2.063(5) .
Ir1 N4 2.116(7) .
Ir1 C61 2.131(10) .
Ir1 C63 2.134(8) .
Ir1 C62 2.145(7) .
Ir1 C60 2.151(9) .
Ir1 C59 2.169(8) .
Ir2 O4 2.050(6) .
Ir2 O3 2.054(5) .
Ir2 C71 2.123(9) .
Ir2 C69 2.128(8) .
Ir2 N8 2.131(7) 3_656
Ir2 C70 2.135(7) .
Ir2 C72 2.158(8) .
Ir2 C73 2.166(8) .
Ni1 N6 1.982(8) .
Ni1 N2 1.992(8) .
Ni1 N3 2.076(11) .
Ni1 N7 2.077(11) .
Ni1 N1 2.088(10) .
Ni1 N5 2.120(9) .
N1 C19 1.323(13) .
N1 C23 1.362(12) .
N2 C24 1.328(13) .
N2 C28 1.330(14) .
N3 C33 1.356(18) .
N3 C29 1.380(15) .
N4 C34 1.330(10) .
N4 C38 1.333(12) .
N5 C39 1.307(14) .
N5 C43 1.343(12) .
N6 C48 1.325(14) .
N6 C44 1.336(12) .
N7 C53 1.329(16) .
N7 C49 1.383(17) .
N8 C58 1.337(11) .
N8 C54 1.337(11) .
N8 Ir2 2.131(7) 3_656
O1 C1 1.282(9) .
O2 C3 1.279(9) .
O3 C10 1.288(9) .
O4 C12 1.303(9) .
O5 S1 1.429(7) .
O6 S1 1.431(8) .
O7 S1 1.370(10) .
O8 S2 1.347(9) .
O9 S2 1.523(14) .
O10 S2 1.501(13) .
S1 C79 1.803(14) .
S2 C80 1.690(14) .
F1 C79 1.290(13) .
F2 C79 1.333(13) .
F3 C79 1.327(12) .
F4 C80 1.328(13) .
F5 C80 1.426(15) .
F6 C80 1.381(14) .
C1 C2 1.421(10) .
C1 C18 1.459(10) .
C2 C3 1.410(9) .
C2 C11 1.470(10) .
C3 C4 1.471(10) .
C4 C9 1.381(11) .
C4 C5 1.395(10) .
C5 C6 1.372(11) .
C6 C7 1.389(13) .
C7 C8 1.366(12) .
C8 C9 1.399(12) .
C9 C10 1.463(10) .
C10 C11 1.409(11) .
C11 C12 1.397(10) .
C12 C13 1.456(11) .
C13 C14 1.392(11) .
C13 C18 1.424(11) .
C14 C15 1.376(13) .
C15 C16 1.367(14) .
C16 C17 1.367(12) .
C17 C18 1.374(12) .
C19 C20 1.376(17) .
C20 C21 1.414(17) .
C21 C22 1.373(16) .
C22 C23 1.379(15) .
C23 C24 1.461(13) .
C24 C25 1.369(12) .
C25 C26 1.375(13) .
C26 C27 1.387(14) .
C26 C36 1.486(12) .
C27 C28 1.369(15) .
C28 C29 1.463(17) .
C29 C30 1.429(15) .
C30 C31 1.41(2) .
C31 C32 1.46(3) .
C32 C33 1.43(3) .
C34 C35 1.356(11) .
C35 C36 1.384(13) .
C36 C37 1.359(13) .
C37 C38 1.388(13) .
C39 C40 1.372(19) .
C40 C41 1.393(18) .
C41 C42 1.365(16) .
C42 C43 1.376(16) .
C43 C44 1.476(13) .
C44 C45 1.375(13) .
C45 C46 1.390(14) .
C46 C47 1.386(13) .
C46 C56 1.478(13) .
C47 C48 1.410(14) .
C48 C49 1.509(17) .
C49 C50 1.32(2) .
C50 C51 1.39(2) .
C51 C52 1.45(3) .
C52 C53 1.29(2) .
C54 C55 1.334(12) .
C55 C56 1.384(14) .
C56 C57 1.400(13) .
C57 C58 1.370(12) .
C59 C60 1.429(12) .
C59 C63 1.459(10) .
C59 C64 1.493(12) .
C60 C61 1.450(12) .
C60 C65 1.493(12) .
C61 C62 1.432(12) .
C61 C66 1.486(13) .
C62 C63 1.428(11) .
C62 C67 1.529(11) .
C63 C68 1.504(12) .
C69 C73 1.444(14) .
C69 C70 1.449(12) .
C69 C74 1.507(14) .
C70 C71 1.447(14) .
C70 C75 1.472(14) .
C71 C72 1.425(13) .
C71 C76 1.513(14) .
C72 C73 1.446(12) .
C72 C77 1.518(14) .
C73 C78 1.439(12) .
C81 F8 1.321(17) .
C81 F7 1.339(17) .
C81 F9 1.384(18) .
C81 S3 1.68(3) .
O11 S3 1.415(15) .
O12 S3 1.406(16) .
O13 S3 1.520(11) .
C81' F7' 1.301(16) .
C81' F9' 1.304(16) .
C81' F8' 1.372(17) .
C81' S3' 1.753(14) .
O11' S3' 1.355(14) .
O12' S3' 1.451(14) .

loop_
_platon_squeeze_void_nr
_platon_squeeze_void_average_x
_platon_squeeze_void_average_y
_platon_squeeze_void_average_z
_platon_squeeze_void_volume
_platon_squeeze_void_count_electrons
1 0.377 -0.212 0.040 345.9 75.7
2 0.623 0.212 0.960 346.1 75.1
3 0.623 0.288 0.459 345.9 71.9
4 0.154 0.206 0.138 12.5 0.0
5 0.154 0.294 0.638 12.5 0.6
6 0.377 0.712 0.540 346.1 78.1
7 0.846 0.706 0.362 12.5 -0.2
8 0.846 0.794 0.862 12.4 -0.2
